data_1571941
loop_
_publ_author_name
'Nazarov, Yusufjon Eshkobilovich'
'Turaev, Khayit Khudaynazarovich'
'Alimnazarov, Bekmurod Khurramovich'
'Suyunov, Jabbor Ruziboevich'
'Umirova, Gulnora Abdurakhmonovna'
'Ibragimov, Bakhtiyar Tulyaganovich'
'Ashurov, Jamshid Mengnorovich'

_publ_section_title
;
 Bis(8-hydroxyquinolinium) naphthalene-1,5-disulfonate tetrahydrate
;
_journal_coeditor_code WM4216
_journal_issue 6
_journal_name_full IUCrData
_journal_paper_doi 10.1107/S2414314624005704
_journal_volume 9
_journal_year 2024
_chemical_formula_iupac '2C9 H8 N O +, C10 H6 O6 S2 2-, 4H2 O'
_chemical_formula_moiety '2(C9 H8 N O +), C10 H6 O6 S2 2-, 4(H2 O)'
_chemical_formula_sum 'C28 H30 N2 O12 S2'
_chemical_formula_weight 650.66
_chemical_name_systematic
;
Bis(8-hydroxyquinolinium) naphthalene-1,5-disulfonate tetrahydrate
;
_space_group_crystal_system monoclinic
_space_group_IT_number 14
_space_group_name_Hall '-P 2yn'
_space_group_name_H-M_alt 'P 1 21/n 1'
_atom_sites_solution_hydrogens mixed
_atom_sites_solution_primary 'intrinsic phasing'
_atom_sites_solution_secondary difmap
_audit_creation_method
;
Olex2 1.5
(compiled 2024.02.16 svn.r378c4104 for OlexSys, GUI svn.r6928)
;
_cell_angle_alpha 90
_cell_angle_beta 94.7152(10)
_cell_angle_gamma 90
_cell_formula_units_Z 2
_cell_length_a 7.55855(8)
_cell_length_b 12.16674(13)
_cell_length_c 16.00467(17)
_cell_measurement_reflns_used 9285
_cell_measurement_temperature 290(2)
_cell_measurement_theta_max 71.2150
_cell_measurement_theta_min 2.7890
_cell_volume 1466.85(3)
_computing_cell_refinement
;
CrysAlisPro (Rigaku OD, 2022)
;
_computing_data_collection
;
CrysAlisPro (Rigaku OD, 2022)
;
_computing_data_reduction
;
CrysAlisPro (Rigaku OD, 2022)
;
_computing_molecular_graphics
;
Olex2 (Dolomanov <i>et al.</i>,  2009)
;
_computing_publication_material
;
publCIF (Westrip, 2010)
;
_computing_structure_refinement
;
SHELXL (Sheldrick, 2015b)
;
_computing_structure_solution
;
<i>SHELXT</i> (Sheldrick, 2015a)
;
_diffrn_ambient_temperature 290
_diffrn_detector 'Hybrid Pixel Array Detector'
_diffrn_detector_area_resol_mean 10.0000
_diffrn_measured_fraction_theta_full 1.000
_diffrn_measured_fraction_theta_max 0.996
_diffrn_measurement_device 'four-circle diffractometer'
_diffrn_measurement_device_type 'XtaLAB Synergy, Single source at home/near, HyPix3000'
_diffrn_measurement_method '\w scans'
_diffrn_radiation_monochromator mirror
_diffrn_radiation_probe x-ray
_diffrn_radiation_type 'Cu K\a'
_diffrn_radiation_wavelength 1.54184
_diffrn_reflns_av_R_equivalents 0.0256
_diffrn_reflns_av_unetI/netI 0.0169
_diffrn_reflns_limit_h_max 9
_diffrn_reflns_limit_h_min -9
_diffrn_reflns_limit_k_max 14
_diffrn_reflns_limit_k_min -14
_diffrn_reflns_limit_l_max 19
_diffrn_reflns_limit_l_min -19
_diffrn_reflns_number 14094
_diffrn_reflns_theta_full 67.684
_diffrn_reflns_theta_max 71.395
_diffrn_reflns_theta_min 4.571
_diffrn_source 'micro-focus sealed X-ray tube'
_exptl_absorpt_coefficient_mu 2.246
_exptl_absorpt_correction_T_max 1.00000
_exptl_absorpt_correction_T_min 0.82038
_exptl_absorpt_correction_type multi-scan
_exptl_absorpt_process_details
;
(CrysAlisPro; Rigaku OD, 2022)
;
_exptl_crystal_colour 'light yellow'
_exptl_crystal_density_diffrn 1.473
_exptl_crystal_description block
_exptl_crystal_F_000 680
_exptl_crystal_size_max 0.32
_exptl_crystal_size_mid 0.3
_exptl_crystal_size_min 0.28
_refine_diff_density_max 0.199
_refine_diff_density_min -0.295
_refine_ls_extinction_coef 0.0023(3)
_refine_ls_extinction_expression Fc^*^=kFc[1+0.001xFc^2^\l^3^/sin(2\q)]^-1/4^
_refine_ls_extinction_method
;
SHELXL-2019/2 (Sheldrick 2015b)
;
_refine_ls_goodness_of_fit_ref 1.054
_refine_ls_hydrogen_treatment mixed
_refine_ls_matrix_type full
_refine_ls_number_parameters 214
_refine_ls_number_reflns 2841
_refine_ls_number_restraints 2
_refine_ls_restrained_S_all 1.053
_refine_ls_R_factor_all 0.0328
_refine_ls_R_factor_gt 0.0307
_refine_ls_shift/su_max 0.000
_refine_ls_shift/su_mean 0.000
_refine_ls_structure_factor_coef Fsqd
_refine_ls_weighting_details 'w=1/[\s^2^(Fo^2^)+(0.0501P)^2^+0.3030P] where P=(Fo^2^+2Fc^2^)/3'
_refine_ls_weighting_scheme calc
_refine_ls_wR_factor_gt 0.0869
_refine_ls_wR_factor_ref 0.0886
_reflns_number_gt 2621
_reflns_number_total 2841
_reflns_threshold_expression 'I > 2\s(I)'
_cod_data_source_file wm4216.cif
_cod_data_source_block I
_cod_original_cell_volume 1466.86(3)
_cod_database_code 1571941
_shelx_space_group_comment
;
The symmetry employed for this shelxl refinement is uniquely defined
by the following loop, which should always be used as a source of
symmetry information in preference to the above space-group names.
They are only intended as comments.
;
_shelx_estimated_absorpt_t_min 0.533
_shelx_estimated_absorpt_t_max 0.572

loop_
_space_group_symop_operation_xyz
'x, y, z'
'-x+1/2, y+1/2, -z+1/2'
'-x, -y, -z'
'x-1/2, -y-1/2, z-1/2'

loop_
_atom_site_type_symbol
_atom_site_label
_atom_site_fract_x
_atom_site_fract_y
_atom_site_fract_z
_atom_site_U_iso_or_equiv
_atom_site_adp_type
_atom_site_calc_flag
_atom_site_occupancy
_atom_site_disorder_assembly
_atom_site_disorder_group
S S1 0.12659(4) 0.52366(3) 0.29817(2) 0.03571(13) Uani d 1 . .
O O2 0.16257(16) 0.40840(9) 0.28388(7) 0.0539(3) Uani d 1 . .
O O3 0.28637(14) 0.58461(9) 0.32385(6) 0.0451(3) Uani d 1 . .
O O4 0.02239(15) 0.57423(10) 0.22875(6) 0.0525(3) Uani d 1 . .
C C10 -0.00953(17) 0.52607(10) 0.38419(8) 0.0315(3) Uani d 1 . .
C C11 0.05915(16) 0.49755(10) 0.46738(8) 0.0297(3) Uani d 1 . .
C C12 0.23846(17) 0.46556(11) 0.48773(9) 0.0351(3) Uani d 1 . .
H H12 0.315658 0.460895 0.445520 0.042 Uiso calc 1 . .
C C13 0.29860(18) 0.44165(13) 0.56821(9) 0.0407(3) Uani d 1 . .
H H13 0.417007 0.422577 0.580589 0.049 Uiso calc 1 . .
C C14 -0.18313(18) 0.55446(12) 0.36709(9) 0.0379(3) Uani d 1 . .
H H14 -0.225612 0.571361 0.312413 0.045 Uiso calc 1 . .
O O1 0.60496(18) 0.47210(9) 0.18830(7) 0.0538(3) Uani d 1 . .
N N1 0.68475(17) 0.64774(10) 0.09816(8) 0.0415(3) Uani d 1 . .
C C1 0.6624(2) 0.45179(12) 0.11258(9) 0.0409(3) Uani d 1 . .
C C2 0.6827(2) 0.35003(13) 0.07829(10) 0.0500(4) Uani d 1 . .
H H2 0.659051 0.287453 0.108831 0.060 Uiso calc 1 . .
C C3 0.7392(2) 0.33952(15) -0.00293(11) 0.0563(4) Uani d 1 . .
H H3 0.750754 0.269640 -0.025395 0.068 Uiso calc 1 . .
C C4 0.7774(2) 0.42843(15) -0.04946(10) 0.0538(4) Uani d 1 . .
H H4 0.814252 0.419332 -0.103052 0.065 Uiso calc 1 . .
C C5 0.7981(2) 0.63185(15) -0.05880(10) 0.0520(4) Uani d 1 . .
H H5 0.836512 0.627362 -0.112434 0.062 Uiso calc 1 . .
C C6 0.7791(2) 0.73209(15) -0.02321(11) 0.0550(4) Uani d 1 . .
H H6 0.804189 0.795738 -0.052154 0.066 Uiso calc 1 . .
C C7 0.7214(2) 0.73849(13) 0.05723(11) 0.0500(4) Uani d 1 . .
H H7 0.708614 0.806722 0.082224 0.060 Uiso calc 1 . .
C C8 0.70289(18) 0.54549(12) 0.06544(9) 0.0370(3) Uani d 1 . .
C C9 0.7607(2) 0.53461(13) -0.01585(9) 0.0426(3) Uani d 1 . .
O O1W 0.49949(17) 0.31023(10) 0.28209(9) 0.0626(3) Uani d 1 . .
H H1WA 0.392446 0.331508 0.282471 0.094 Uiso d 1 . .
H H1WB 0.491769 0.242369 0.269682 0.094 Uiso d 1 . .
O O2W 0.53570(16) 0.71260(10) 0.24017(8) 0.0556(3) Uani d 1 . .
H H2WA 0.480634 0.773241 0.233271 0.083 Uiso d 1 . .
H H2WB 0.460317 0.669091 0.258790 0.083 Uiso d 1 . .
H H1A 0.643(3) 0.6562(18) 0.1467(8) 0.069(6) Uiso d 1 . .
H H1 0.581(3) 0.4147(13) 0.2114(14) 0.086(7) Uiso d 1 . .

loop_
_atom_site_aniso_label
_atom_site_aniso_U_11
_atom_site_aniso_U_22
_atom_site_aniso_U_33
_atom_site_aniso_U_12
_atom_site_aniso_U_13
_atom_site_aniso_U_23
S1 0.0424(2) 0.0381(2) 0.02794(19) -0.00473(12) 0.01084(14) -0.00284(12)
O2 0.0634(7) 0.0416(6) 0.0599(7) -0.0036(5) 0.0242(6) -0.0135(5)
O3 0.0471(6) 0.0540(6) 0.0360(5) -0.0140(5) 0.0142(4) -0.0021(4)
O4 0.0584(7) 0.0706(8) 0.0291(5) -0.0020(5) 0.0078(5) 0.0066(5)
C10 0.0356(7) 0.0308(6) 0.0289(6) -0.0024(5) 0.0074(5) 0.0001(5)
C11 0.0312(6) 0.0285(6) 0.0300(6) -0.0018(5) 0.0066(5) 0.0002(5)
C12 0.0317(7) 0.0393(7) 0.0356(7) 0.0018(5) 0.0102(5) 0.0026(5)
C13 0.0307(7) 0.0489(8) 0.0428(8) 0.0052(6) 0.0047(6) 0.0054(6)
C14 0.0385(7) 0.0442(8) 0.0309(7) 0.0004(6) 0.0021(5) 0.0043(5)
O1 0.0785(8) 0.0460(7) 0.0388(6) -0.0095(6) 0.0159(6) 0.0057(5)
N1 0.0483(7) 0.0403(6) 0.0360(6) -0.0024(5) 0.0041(5) 0.0042(5)
C1 0.0443(8) 0.0437(8) 0.0345(7) -0.0027(6) 0.0017(6) 0.0049(6)
C2 0.0571(9) 0.0407(8) 0.0518(9) -0.0019(7) 0.0026(7) 0.0059(7)
C3 0.0661(10) 0.0474(9) 0.0555(10) 0.0066(8) 0.0056(8) -0.0076(7)
C4 0.0599(10) 0.0613(10) 0.0409(8) 0.0071(8) 0.0092(7) -0.0043(7)
C5 0.0525(9) 0.0649(11) 0.0398(8) 0.0007(7) 0.0104(7) 0.0136(7)
C6 0.0582(10) 0.0532(10) 0.0543(10) -0.0050(8) 0.0090(8) 0.0210(8)
C7 0.0570(9) 0.0396(8) 0.0532(9) -0.0028(7) 0.0033(7) 0.0076(7)
C8 0.0370(7) 0.0413(7) 0.0321(7) -0.0018(5) 0.0000(5) 0.0029(5)
C9 0.0400(7) 0.0533(9) 0.0344(7) 0.0013(6) 0.0033(6) 0.0046(6)
O1W 0.0647(8) 0.0529(7) 0.0722(8) 0.0003(6) 0.0171(7) 0.0131(6)
O2W 0.0629(7) 0.0451(6) 0.0618(7) 0.0057(5) 0.0236(6) 0.0069(5)

loop_
_atom_type_symbol
_atom_type_description
_atom_type_scat_dispersion_real
_atom_type_scat_dispersion_imag
_atom_type_scat_source
C C 0.0181 0.0091 'International Tables Vol C Tables 4.2.6.8 and 6.1.1.4'
H H 0.0000 0.0000 'International Tables Vol C Tables 4.2.6.8 and 6.1.1.4'
N N 0.0311 0.0180 'International Tables Vol C Tables 4.2.6.8 and 6.1.1.4'
O O 0.0492 0.0322 'International Tables Vol C Tables 4.2.6.8 and 6.1.1.4'
S S 0.3331 0.5567 'International Tables Vol C Tables 4.2.6.8 and 6.1.1.4'

loop_
_geom_angle_atom_site_label_1
_geom_angle_atom_site_label_2
_geom_angle_atom_site_label_3
_geom_angle_site_symmetry_1
_geom_angle_site_symmetry_3
_geom_angle
_geom_angle_publ_flag
O2 S1 C10 . . 105.37(6) ?
O3 S1 O2 . . 112.16(7) ?
O3 S1 C10 . . 107.03(6) ?
O4 S1 O2 . . 112.81(7) ?
O4 S1 O3 . . 112.91(7) ?
O4 S1 C10 . . 105.88(6) ?
C11 C10 S1 . . 121.69(10) ?
C14 C10 S1 . . 117.11(10) ?
C14 C10 C11 . . 121.19(12) ?
C11 C11 C10 3_566 . 117.91(14) ?
C12 C11 C10 . . 123.05(12) ?
C12 C11 C11 . 3_566 119.03(14) ?
C11 C12 H12 . . 119.6 ?
C13 C12 C11 . . 120.86(12) ?
C13 C12 H12 . . 119.6 ?
C12 C13 H13 . . 119.7 ?
C12 C13 C14 . 3_566 120.62(13) ?
C14 C13 H13 3_566 . 119.7 ?
C10 C14 C13 . 3_566 120.36(13) ?
C10 C14 H14 . . 119.8 ?
C13 C14 H14 3_566 . 119.8 ?
C1 O1 H1 . . 110.6(17) ?
C7 N1 C8 . . 122.67(13) ?
C7 N1 H1A . . 116.7(15) ?
C8 N1 H1A . . 120.6(15) ?
O1 C1 C2 . . 125.70(14) ?
O1 C1 C8 . . 115.67(13) ?
C2 C1 C8 . . 118.63(14) ?
C1 C2 H2 . . 119.8 ?
C1 C2 C3 . . 120.36(15) ?
C3 C2 H2 . . 119.8 ?
C2 C3 H3 . . 119.0 ?
C4 C3 C2 . . 121.91(16) ?
C4 C3 H3 . . 119.0 ?
C3 C4 H4 . . 120.3 ?
C3 C4 C9 . . 119.43(15) ?
C9 C4 H4 . . 120.3 ?
C6 C5 H5 . . 119.4 ?
C6 C5 C9 . . 121.12(15) ?
C9 C5 H5 . . 119.4 ?
C5 C6 H6 . . 120.4 ?
C5 C6 C7 . . 119.28(15) ?
C7 C6 H6 . . 120.4 ?
N1 C7 C6 . . 120.25(15) ?
N1 C7 H7 . . 119.9 ?
C6 C7 H7 . . 119.9 ?
N1 C8 C1 . . 119.89(13) ?
N1 C8 C9 . . 119.25(13) ?
C9 C8 C1 . . 120.85(14) ?
C4 C9 C8 . . 118.80(14) ?
C5 C9 C4 . . 123.77(15) ?
C5 C9 C8 . . 117.43(14) ?
H1WA O1W H1WB . . 104.5 ?
H2WA O2W H2WB . . 104.5 ?

loop_
_geom_bond_atom_site_label_1
_geom_bond_atom_site_label_2
_geom_bond_site_symmetry_2
_geom_bond_distance
_geom_bond_publ_flag
S1 O2 . 1.4503(11) ?
S1 O3 . 1.4476(10) ?
S1 O4 . 1.4455(11) ?
S1 C10 . 1.7853(13) ?
C10 C11 . 1.4314(18) ?
C10 C14 . 1.3627(19) ?
C11 C11 3_566 1.431(2) ?
C11 C12 . 1.4219(18) ?
C12 H12 . 0.9300 ?
C12 C13 . 1.362(2) ?
C13 H13 . 0.9300 ?
C13 C14 3_566 1.409(2) ?
C14 H14 . 0.9300 ?
O1 C1 . 1.3433(19) ?
O1 H1 . 0.819(10) ?
N1 C7 . 1.3246(19) ?
N1 C8 . 1.3611(19) ?
N1 H1A . 0.868(9) ?
C1 C2 . 1.368(2) ?
C1 C8 . 1.414(2) ?
C2 H2 . 0.9300 ?
C2 C3 . 1.407(2) ?
C3 H3 . 0.9300 ?
C3 C4 . 1.358(3) ?
C4 H4 . 0.9300 ?
C4 C9 . 1.409(2) ?
C5 H5 . 0.9300 ?
C5 C6 . 1.359(3) ?
C5 C9 . 1.409(2) ?
C6 H6 . 0.9300 ?
C6 C7 . 1.395(2) ?
C7 H7 . 0.9300 ?
C8 C9 . 1.412(2) ?
O1W H1WA . 0.8500 ?
O1W H1WB . 0.8501 ?
O2W H2WA . 0.8498 ?
O2W H2WB . 0.8495 ?

loop_
_geom_hbond_atom_site_label_D
_geom_hbond_atom_site_label_H
_geom_hbond_atom_site_label_A
_geom_hbond_site_symmetry_A
_geom_hbond_distance_DH
_geom_hbond_distance_HA
_geom_hbond_distance_DA
_geom_hbond_angle_DHA
_geom_hbond_publ_flag
O2W H2WA O2 2 0.85 1.98 2.8239(16) 176 yes
O2W H2WB O3 . 0.85 2.02 2.8610(15) 168 yes
O1W H1WA O2 . 0.85 1.98 2.8150(17) 169 yes
O1W H1WB O4 2_545 0.85 2.05 2.8806(18) 166 yes
O1 H1 O1W . 0.819(10) 1.840(12) 2.6390(16) 165(2) yes
N1 H1A O2W . 0.868(9) 1.889(11) 2.7347(18) 164(2) yes
C6 H6 O3 4_675 0.93 2.46 3.3153(19) 154 yes
C4 H4 O4 3_665 0.93 2.45 3.352(2) 165 yes
C14 H14 O1 1_455 0.93 2.57 3.3173(18) 137 yes
C12 H12 O3 . 0.93 2.46 3.0439(17) 121 yes
C7 H7 Cg1 2_555 0.93 2.82 3.6125(17) 144 yes
C7 H7 Cg2 4_675 0.93 2.82 3.6125(17) 144 yes

loop_
_geom_torsion_atom_site_label_1
_geom_torsion_atom_site_label_2
_geom_torsion_atom_site_label_3
_geom_torsion_atom_site_label_4
_geom_torsion_site_symmetry_1
_geom_torsion_site_symmetry_2
_geom_torsion_site_symmetry_3
_geom_torsion_site_symmetry_4
_geom_torsion
_geom_torsion_publ_flag
S1 C10 C11 C11 . . . 3_566 179.61(12) ?
S1 C10 C11 C12 . . . . 0.00(18) ?
S1 C10 C14 C13 . . . 3_566 -179.89(11) ?
O2 S1 C10 C11 . . . . 69.66(12) ?
O2 S1 C10 C14 . . . . -109.23(12) ?
O3 S1 C10 C11 . . . . -49.90(12) ?
O3 S1 C10 C14 . . . . 131.21(11) ?
O4 S1 C10 C11 . . . . -170.60(10) ?
O4 S1 C10 C14 . . . . 10.52(13) ?
C10 C11 C12 C13 . . . . 178.45(13) ?
C11 C10 C14 C13 . . . 3_566 1.2(2) ?
C11 C11 C12 C13 3_566 . . . -1.1(2) ?
C11 C12 C13 C14 . . . 3_566 1.5(2) ?
C14 C10 C11 C11 . . . 3_566 -1.6(2) ?
C14 C10 C11 C12 . . . . 178.84(13) ?
O1 C1 C2 C3 . . . . 178.11(15) ?
O1 C1 C8 N1 . . . . 0.9(2) ?
O1 C1 C8 C9 . . . . -178.57(13) ?
N1 C8 C9 C4 . . . . -179.40(14) ?
N1 C8 C9 C5 . . . . 0.5(2) ?
C1 C2 C3 C4 . . . . 0.8(3) ?
C1 C8 C9 C4 . . . . 0.0(2) ?
C1 C8 C9 C5 . . . . 179.91(14) ?
C2 C1 C8 N1 . . . . -179.68(14) ?
C2 C1 C8 C9 . . . . 0.9(2) ?
C2 C3 C4 C9 . . . . 0.1(3) ?
C3 C4 C9 C5 . . . . 179.58(16) ?
C3 C4 C9 C8 . . . . -0.5(2) ?
C5 C6 C7 N1 . . . . -0.4(3) ?
C6 C5 C9 C4 . . . . 179.83(16) ?
C6 C5 C9 C8 . . . . 0.0(2) ?
C7 N1 C8 C1 . . . . 179.67(14) ?
C7 N1 C8 C9 . . . . -0.9(2) ?
C8 N1 C7 C6 . . . . 0.8(2) ?
C8 C1 C2 C3 . . . . -1.3(2) ?
C9 C5 C6 C7 . . . . 0.0(3) ?
